data_4338031
loop_
_publ_author_name
'Vasylevs'kyy, Sergiy I.'
'Senchyk, Ganna A.'
'Lysenko, Andrey B.'
'Rusanov, Eduard B.'
'Chernega, Alexander N.'
'Jezierska, Julia'
'Krautscheid, Harald'
'Domasevitch, Konstantin V.'
'Ozarowski, Andrew'

_publ_section_title
;
 1,2,4-Triazolyl-Carboxylate-Based MOFs Incorporating Triangular
 Cu(II)-Hydroxo Clusters: Topological Metamorphosis and Magnetism.
;
_journal_issue 7
_journal_name_full 'Inorganic chemistry'
_journal_page_first 3642
_journal_paper_doi 10.1021/ic403148f
_journal_volume 53
_journal_year 2014
_chemical_formula_sum 'C15 H22 Cl2 Cu3 N9 O16.5'
_chemical_formula_weight 853.94
_chemical_name_common '[Cu3(OH)(trala)3(ClO4)0.5](ClO4)1.5&#x0095;1.5H2O'
_space_group_IT_number 155
_space_group_name_Hall 'R 3 2"'
_symmetry_cell_setting trigonal
_symmetry_Int_Tables_number 155
_symmetry_space_group_name_Hall 'R 3 2"'
_symmetry_space_group_name_H-M 'R 3 2 :H'
_atom_sites_solution_hydrogens geom
_atom_sites_solution_primary direct
_atom_sites_solution_secondary difmap
_audit_creation_method SHELXL-97
_cell_angle_alpha 90.00
_cell_angle_beta 90.00
_cell_angle_gamma 120.00
_cell_formula_units_Z 6
_cell_length_a 12.0614(7)
_cell_length_b 12.0614(7)
_cell_length_c 36.028(5)
_cell_measurement_reflns_used 4366
_cell_measurement_temperature 296(2)
_cell_measurement_theta_max 29.72
_cell_measurement_theta_min 2.25
_cell_volume 4539.1(7)
_computing_cell_refinement 'SMART-NT (Bruker, 1999)'
_computing_data_collection 'SMART-NT (Bruker, 1998)'
_computing_data_reduction 'SMART-NT (Bruker, 1998)'
_computing_molecular_graphics 'Diamond 2.1e (Brandenburg, 1999)'
_computing_publication_material 'WinGX 1.70.01 (Farrugia, 1999)'
_computing_structure_refinement 'SHELXL-97 (Sheldrick, 2008)'
_computing_structure_solution 'SHELXL-97 (Sheldrick, 2008)'
_diffrn_ambient_temperature 296(2)
_diffrn_measured_fraction_theta_full 0.986
_diffrn_measured_fraction_theta_max 0.986
_diffrn_measurement_device_type 'Bruker APEXII area-detector diffractometer'
_diffrn_measurement_method 'phi and omega scans'
_diffrn_radiation_monochromator graphite
_diffrn_radiation_source 'fine-focus sealed tube'
_diffrn_radiation_type MoK\a
_diffrn_radiation_wavelength 0.71073
_diffrn_reflns_av_R_equivalents 0.0464
_diffrn_reflns_av_sigmaI/netI 0.0507
_diffrn_reflns_limit_h_max 15
_diffrn_reflns_limit_h_min -15
_diffrn_reflns_limit_k_max 15
_diffrn_reflns_limit_k_min -15
_diffrn_reflns_limit_l_max 49
_diffrn_reflns_limit_l_min -29
_diffrn_reflns_number 10187
_diffrn_reflns_theta_full 29.13
_diffrn_reflns_theta_max 29.13
_diffrn_reflns_theta_min 5.20
_diffrn_standards_decay_% 0
_exptl_absorpt_coefficient_mu 2.352
_exptl_absorpt_correction_T_max 0.7988
_exptl_absorpt_correction_T_min 0.4044
_exptl_absorpt_correction_type empirical
_exptl_absorpt_process_details 'SADABS (Sheldrick, 1996)'
_exptl_crystal_colour green-blue
_exptl_crystal_density_diffrn 1.874
_exptl_crystal_density_method 'not measured'
_exptl_crystal_description block
_exptl_crystal_F_000 2568
_exptl_crystal_size_max 0.47
_exptl_crystal_size_mid 0.33
_exptl_crystal_size_min 0.10
_refine_diff_density_max 1.230
_refine_diff_density_min -0.991
_refine_diff_density_rms 0.126
_refine_ls_abs_structure_details 'Flack H D (1983), Acta Cryst. A39, 876-881'
_refine_ls_abs_structure_Flack -0.02(3)
_refine_ls_extinction_method none
_refine_ls_goodness_of_fit_ref 1.033
_refine_ls_hydrogen_treatment constr
_refine_ls_matrix_type full
_refine_ls_number_parameters 141
_refine_ls_number_reflns 2639
_refine_ls_number_restraints 7
_refine_ls_restrained_S_all 1.039
_refine_ls_R_factor_all 0.0627
_refine_ls_R_factor_gt 0.0458
_refine_ls_shift/su_max 0.001
_refine_ls_shift/su_mean 0.000
_refine_ls_structure_factor_coef Fsqd
_refine_ls_weighting_details 'calc w=1/[\s^2^(Fo^2^)+(0.0974P)^2^+0.0000P] where P=(Fo^2^+2Fc^2^)/3'
_refine_ls_weighting_scheme calc
_refine_ls_wR_factor_gt 0.1429
_refine_ls_wR_factor_ref 0.1520
_reflns_number_gt 2056
_reflns_number_total 2639
_reflns_threshold_expression >2sigma(I)
_cod_data_source_file ic403148f_si_002.cif
_cod_data_source_block (2)
_cod_depositor_comments
;Adding full bibliography for 4338030--4338032.cif.

The following automatic conversions were performed:

data name '_iucr_refine_instruction_details' was replaced with
'_iucr_refine_instructions_details' as specified in the replacement
file 'data/replacement-values/replacement_tags.lst'.

Automatic conversion script
Id: cif_correct_tags 9268 2022-04-12 08:56:07Z antanas 
;
_cod_original_sg_symbol_H-M 'R 3 2'
_cod_original_formula_sum 'C15 H22 Cl2 Cu3 N9 O16.50'
_cod_database_code 4338031

loop_
_symmetry_equiv_pos_as_xyz
'x, y, z'
'-y, x-y, z'
'-x+y, -x, z'
'x-y, -y, -z'
'-x, -x+y, -z'
'y, x, -z'
'x+2/3, y+1/3, z+1/3'
'-y+2/3, x-y+1/3, z+1/3'
'-x+y+2/3, -x+1/3, z+1/3'
'x-y+2/3, -y+1/3, -z+1/3'
'-x+2/3, -x+y+1/3, -z+1/3'
'y+2/3, x+1/3, -z+1/3'
'x+1/3, y+2/3, z+2/3'
'-y+1/3, x-y+2/3, z+2/3'
'-x+y+1/3, -x+2/3, z+2/3'
'x-y+1/3, -y+2/3, -z+2/3'
'-x+1/3, -x+y+2/3, -z+2/3'
'y+1/3, x+2/3, -z+2/3'

loop_
_atom_site_label
_atom_site_type_symbol
_atom_site_fract_x
_atom_site_fract_y
_atom_site_fract_z
_atom_site_U_iso_or_equiv
_atom_site_adp_type
_atom_site_occupancy
_atom_site_symmetry_multiplicity
_atom_site_calc_flag
_atom_site_refinement_flags
Cu1 Cu 0.16647(5) 0.00320(4) 0.628669(16) 0.0276(2) Uani 1 1 d .
N1 N 0.2557(3) 0.1932(3) 0.62448(12) 0.0263(8) Uani 1 1 d .
N2 N 0.1865(3) 0.2528(3) 0.62118(12) 0.0258(8) Uani 1 1 d .
N3 N 0.3828(3) 0.3878(3) 0.60630(11) 0.0239(8) Uani 1 1 d .
O1 O 0.0000 0.0000 0.64047(16) 0.0235(11) Uani 1 3 d S
H1A H 0.0000 0.0000 0.6665 0.035 Uiso 1 3 d SR
C1 C 0.3735(4) 0.2755(4) 0.61574(14) 0.0292(10) Uani 1 1 d .
H1 H 0.4411 0.2592 0.6160 0.035 Uiso 1 1 calc R
C2 C 0.2633(4) 0.3696(4) 0.61047(13) 0.0274(10) Uani 1 1 d .
H2 H 0.2398 0.4311 0.6063 0.033 Uiso 1 1 calc R
C3 C 0.4950(4) 0.5054(5) 0.59127(13) 0.0308(10) Uani 1 1 d .
H3 H 0.4680 0.5683 0.5864 0.037 Uiso 1 1 calc R
C4 C 0.6066(4) 0.5650(4) 0.61925(14) 0.0250(9) Uani 1 1 d .
C5 C 0.5383(7) 0.4785(7) 0.55584(18) 0.064(2) Uani 1 1 d .
H5A H 0.4682 0.4418 0.5386 0.096 Uiso 1 1 calc R
H5B H 0.5685 0.4195 0.5601 0.096 Uiso 1 1 calc R
H5C H 0.6064 0.5567 0.5458 0.096 Uiso 1 1 calc R
Cl3 Cl 0.0000 0.0000 0.5483(2) 0.107(2) Uani 0.50 3 d SPD
O8 O 0.1327(16) 0.0155(13) 0.5601(4) 0.107(2) Uani 0.50 1 d P
O9 O 0.0000 0.0000 0.5086(2) 0.107(2) Uani 0.50 3 d SPD
Cl2 Cl 0.3333 0.6667 0.80472(10) 0.0787(10) Uani 1 3 d SD
O6 O 0.4056(13) 0.7972(4) 0.7929(3) 0.068(3) Uiso 0.45 1 d PD
O7 O 0.3333 0.6667 0.84442(10) 0.067(5) Uiso 0.45 3 d SPD
O6A O 0.367(3) 0.572(3) 0.8145(10) 0.063(13) Uiso 0.10 1 d PD
O7A O 0.3333 0.6667 0.76503(10) 0.077(9) Uiso 0.30 3 d SPD
O6B O 0.349(3) 0.7918(14) 0.8012(8) 0.098(11) Uiso 0.20 1 d PD
Cl1 Cl 0.3333 0.6667 0.6667 0.0390(7) Uani 1 6 d SD
O4 O 0.3333 0.6667 0.7099(4) 0.078(4) Uiso 0.75 3 d SP
O5 O 0.4270(6) 0.6322(9) 0.6569(3) 0.108(3) Uiso 0.75 1 d PD
O2 O 0.6224(3) 0.4962(3) 0.64102(10) 0.0328(8) Uani 1 1 d .
O3 O 0.6758(3) 0.6836(3) 0.61367(13) 0.0364(9) Uani 1 1 d .
O1W O 0.474(3) 0.462(3) 0.8331(5) 0.177(9) Uiso 0.50 1 d P

loop_
_atom_site_aniso_label
_atom_site_aniso_U_11
_atom_site_aniso_U_22
_atom_site_aniso_U_33
_atom_site_aniso_U_23
_atom_site_aniso_U_13
_atom_site_aniso_U_12
Cu1 0.0091(2) 0.0092(3) 0.0642(4) -0.0004(2) 0.0009(2) 0.00425(18)
N1 0.0091(15) 0.0113(15) 0.058(2) 0.0015(14) -0.0021(15) 0.0044(14)
N2 0.0133(15) 0.0133(16) 0.051(2) -0.0031(15) -0.0016(14) 0.0068(14)
N3 0.0134(16) 0.0115(15) 0.041(2) 0.0043(13) 0.0023(14) 0.0022(12)
O1 0.0107(14) 0.0107(14) 0.049(3) 0.000 0.000 0.0054(7)
C1 0.0111(19) 0.016(2) 0.059(3) 0.0032(19) -0.0003(18) 0.0058(15)
C2 0.0129(19) 0.018(2) 0.052(3) 0.0023(18) -0.0040(18) 0.0080(17)
C3 0.0142(19) 0.019(2) 0.052(3) 0.011(2) 0.000(2) 0.0025(16)
C4 0.0093(19) 0.0137(19) 0.049(2) -0.0047(18) 0.0006(18) 0.0032(15)
C5 0.056(4) 0.048(4) 0.061(4) -0.003(3) 0.015(3) 0.006(3)
Cl3 0.121(4) 0.121(4) 0.080(4) 0.000 0.000 0.0606(18)
O8 0.121(4) 0.121(4) 0.080(4) 0.000 0.000 0.0606(18)
O9 0.121(4) 0.121(4) 0.080(4) 0.000 0.000 0.0606(18)
Cl2 0.0816(16) 0.0816(16) 0.073(2) 0.000 0.000 0.0408(8)
Cl1 0.0273(9) 0.0273(9) 0.0624(19) 0.000 0.000 0.0137(4)
O2 0.0175(14) 0.0224(17) 0.054(2) 0.0026(14) -0.0005(14) 0.0065(12)
O3 0.0154(15) 0.0119(15) 0.079(3) -0.0013(15) -0.0064(16) 0.0049(13)

loop_
_atom_type_symbol
_atom_type_description
_atom_type_scat_dispersion_real
_atom_type_scat_dispersion_imag
_atom_type_scat_source
C C 0.0033 0.0016 'International Tables Vol C Tables 4.2.6.8 and 6.1.1.4'
H H 0.0000 0.0000 'International Tables Vol C Tables 4.2.6.8 and 6.1.1.4'
N N 0.0061 0.0033 'International Tables Vol C Tables 4.2.6.8 and 6.1.1.4'
O O 0.0106 0.0060 'International Tables Vol C Tables 4.2.6.8 and 6.1.1.4'
Cl Cl 0.1484 0.1585 'International Tables Vol C Tables 4.2.6.8 and 6.1.1.4'
Cu Cu 0.3201 1.2651 'International Tables Vol C Tables 4.2.6.8 and 6.1.1.4'

loop_
_geom_angle_atom_site_label_1
_geom_angle_atom_site_label_2
_geom_angle_atom_site_label_3
_geom_angle
_geom_angle_site_symmetry_1
_geom_angle_site_symmetry_3
O3 Cu1 N1 94.07(14) 2_655 .
O3 Cu1 N2 86.28(15) 2_655 3
N1 Cu1 N2 167.31(17) . 3
O3 Cu1 O1 174.11(17) 2_655 .
N1 Cu1 O1 89.91(11) . .
N2 Cu1 O1 88.88(11) 3 .
O3 Cu1 O2 99.08(15) 2_655 12_446
N1 Cu1 O2 106.66(15) . 12_446
N2 Cu1 O2 85.77(14) 3 12_446
O1 Cu1 O2 83.90(18) . 12_446
O3 Cu1 O8 85.1(4) 2_655 .
N1 Cu1 O8 82.4(3) . .
N2 Cu1 O8 85.0(3) 3 .
O1 Cu1 O8 91.1(4) . .
O2 Cu1 O8 169.5(4) 12_446 .
O3 Cu1 Cu1 150.14(11) 2_655 2
N1 Cu1 Cu1 59.07(11) . 2
N2 Cu1 Cu1 116.91(11) 3 2
O1 Cu1 Cu1 32.13(6) . 2
O2 Cu1 Cu1 101.06(8) 12_446 2
O8 Cu1 Cu1 78.9(4) . 2
C1 N1 N2 107.6(3) . .
C1 N1 Cu1 130.7(3) . .
N2 N1 Cu1 119.7(2) . .
C2 N2 N1 107.9(3) . .
C2 N2 Cu1 128.9(3) . 2
N1 N2 Cu1 123.0(2) . 2
C1 N3 C2 105.2(4) . .
C1 N3 C3 129.0(3) . .
C2 N3 C3 125.6(3) . .
Cu1 O1 Cu1 115.75(11) 3 .
Cu1 O1 Cu1 115.75(11) 3 2
Cu1 O1 Cu1 115.75(11) . 2
Cu1 O1 H1A 102.1 3 .
Cu1 O1 H1A 102.1 . .
Cu1 O1 H1A 102.1 2 .
N1 C1 N3 109.8(4) . .
N1 C1 H1 125.1 . .
N3 C1 H1 125.1 . .
N2 C2 N3 109.5(4) . .
N2 C2 H2 125.3 . .
N3 C2 H2 125.3 . .
C5 C3 N3 111.0(5) . .
C5 C3 C4 110.2(5) . .
N3 C3 C4 111.8(4) . .
C5 C3 H3 107.9 . .
N3 C3 H3 107.9 . .
C4 C3 H3 107.9 . .
O2 C4 O3 129.2(4) . .
O2 C4 C3 119.9(4) . .
O3 C4 C3 110.6(4) . .
C3 C5 H5A 109.5 . .
C3 C5 H5B 109.5 . .
H5A C5 H5B 109.5 . .
C3 C5 H5C 109.5 . .
H5A C5 H5C 109.5 . .
H5B C5 H5C 109.5 . .
O9 Cl3 O8 105.7(6) . 3
O9 Cl3 O8 105.7(6) . 2
O8 Cl3 O8 112.9(5) 3 2
O9 Cl3 O8 105.7(6) . .
O8 Cl3 O8 112.9(5) 3 .
O8 Cl3 O8 112.9(5) 2 .
O9 Cl3 O9 0.000(2) . 4_556
O8 Cl3 O9 105.7(6) 3 4_556
O8 Cl3 O9 105.7(6) 2 4_556
O8 Cl3 O9 105.7(6) . 4_556
Cl3 O8 Cu1 116.3(9) . .
O9 O9 Cl3 180.000(6) 4_556 .
O9 O9 Cl3 0.000(1) 4_556 4_556
Cl3 O9 Cl3 180.000(3) . 4_556
O7A Cl2 O6A 104.3(15) . 3_565
O7A Cl2 O6A 104.3(15) . 2_665
O6A Cl2 O6A 114.1(12) 3_565 2_665
O7A Cl2 O6A 104.3(15) . .
O6A Cl2 O6A 114.1(12) 3_565 .
O6A Cl2 O6A 114.1(12) 2_665 .
O7A Cl2 O6 72.7(5) . 2_665
O6A Cl2 O6 33.7(14) 3_565 2_665
O6A Cl2 O6 133.7(16) 2_665 2_665
O6A Cl2 O6 111.2(17) . 2_665
O7A Cl2 O6 72.7(5) . .
O6A Cl2 O6 111.2(17) 3_565 .
O6A Cl2 O6 33.7(14) 2_665 .
O6A Cl2 O6 133.7(16) . .
O6 Cl2 O6 111.6(5) 2_665 .
O7A Cl2 O6 72.7(5) . 3_565
O6A Cl2 O6 133.7(16) 3_565 3_565
O6A Cl2 O6 111.2(17) 2_665 3_565
O6A Cl2 O6 33.7(14) . 3_565
O6 Cl2 O6 111.6(5) 2_665 3_565
O6 Cl2 O6 111.6(5) . 3_565
O7A Cl2 O6B 84.9(12) . .
O6A Cl2 O6B 83(2) 3_565 .
O6A Cl2 O6B 43.2(18) 2_665 .
O6A Cl2 O6B 157.3(19) . .
O6 Cl2 O6B 91.3(14) 2_665 .
O6 Cl2 O6B 29.2(12) . .
O6 Cl2 O6B 140.6(14) 3_565 .
O7A Cl2 O6B 84.9(12) . 2_665
O6A Cl2 O6B 43.2(18) 3_565 2_665
O6A Cl2 O6B 157.3(19) 2_665 2_665
O6A Cl2 O6B 83(2) . 2_665
O6 Cl2 O6B 29.2(13) 2_665 2_665
O6 Cl2 O6B 140.6(14) . 2_665
O6 Cl2 O6B 91.3(14) 3_565 2_665
O6B Cl2 O6B 119.2(4) . 2_665
O7A Cl2 O6B 84.9(12) . 3_565
O6A Cl2 O6B 157.3(19) 3_565 3_565
O6A Cl2 O6B 83(2) 2_665 3_565
O6A Cl2 O6B 43.2(19) . 3_565
O6 Cl2 O6B 140.6(14) 2_665 3_565
O6 Cl2 O6B 91.3(14) . 3_565
O6 Cl2 O6B 29.2(12) 3_565 3_565
O6B Cl2 O6B 119.2(4) . 3_565
O6B Cl2 O6B 119.2(4) 2_665 3_565
O7A Cl2 O7 180.000(1) . .
O6A Cl2 O7 75.7(15) 3_565 .
O6A Cl2 O7 75.7(15) 2_665 .
O6A Cl2 O7 75.7(15) . .
O6 Cl2 O7 107.3(5) 2_665 .
O6 Cl2 O7 107.3(5) . .
O6 Cl2 O7 107.3(5) 3_565 .
O6B Cl2 O7 95.1(12) . .
O6B Cl2 O7 95.1(12) 2_665 .
O6B Cl2 O7 95.1(12) 3_565 .
O6B O6 O6A 85(4) . 2_665
O6B O6 Cl2 75.4(6) . .
O6A O6 Cl2 73.2(7) 2_665 .
O6B O6 O7A 98(2) . .
O6A O6 O7A 123.2(13) 2_665 .
Cl2 O6 O7A 53.6(3) . .
Cl2 O7 O6A 52.1(7) . 3_565
Cl2 O7 O6A 52.1(7) . 2_665
O6A O7 O6A 86.3(11) 3_565 2_665
Cl2 O7 O6A 52.1(7) . .
O6A O7 O6A 86.3(11) 3_565 .
O6A O7 O6A 86.3(11) 2_665 .
O6 O6A O6B 43(2) 3_565 3_565
O6 O6A Cl2 73.2(7) 3_565 .
O6B O6A Cl2 68.4(9) 3_565 .
O6 O6A O7 122.0(12) 3_565 .
O6B O6A O7 94(2) 3_565 .
Cl2 O6A O7 52.2(8) . .
Cl2 O7A O6 53.6(3) . .
Cl2 O7A O6 53.6(3) . 2_665
O6 O7A O6 88.4(4) . 2_665
Cl2 O7A O6 53.6(3) . 3_565
O6 O7A O6 88.4(4) . 3_565
O6 O7A O6 88.4(4) 2_665 3_565
O6 O6B O6A 52(3) . 2_665
O6 O6B Cl2 75.4(6) . .
O6A O6B Cl2 68.4(9) 2_665 .
O5 Cl1 O5 93.3(8) 10_566 2_665
O5 Cl1 O5 151.1(8) 10_566 3_565
O5 Cl1 O5 114.2(3) 2_665 3_565
O5 Cl1 O5 114.2(3) 10_566 11_556
O5 Cl1 O5 151.1(8) 2_665 11_556
O5 Cl1 O5 41.2(7) 3_565 11_556
O5 Cl1 O5 41.2(7) 10_566 .
O5 Cl1 O5 114.2(3) 2_665 .
O5 Cl1 O5 114.2(3) 3_565 .
O5 Cl1 O5 93.3(8) 11_556 .
O5 Cl1 O5 114.2(3) 10_566 12_456
O5 Cl1 O5 41.2(7) 2_665 12_456
O5 Cl1 O5 93.3(8) 3_565 12_456
O5 Cl1 O5 114.2(3) 11_556 12_456
O5 Cl1 O5 151.1(8) . 12_456
O5 Cl1 O4 104.2(4) 10_566 10_566
O5 Cl1 O4 75.8(4) 2_665 10_566
O5 Cl1 O4 75.8(4) 3_565 10_566
O5 Cl1 O4 104.2(4) 11_556 10_566
O5 Cl1 O4 75.8(4) . 10_566
O5 Cl1 O4 104.2(4) 12_456 10_566
O5 Cl1 O4 75.8(4) 10_566 .
O5 Cl1 O4 104.2(4) 2_665 .
O5 Cl1 O4 104.2(4) 3_565 .
O5 Cl1 O4 75.8(4) 11_556 .
O5 Cl1 O4 104.2(4) . .
O5 Cl1 O4 75.8(4) 12_456 .
O4 Cl1 O4 179.998(4) 10_566 .
O5 O5 Cl1 69.4(3) 10_566 .
C4 O2 Cu1 136.8(3) . 12_556
C4 O3 Cu1 142.5(4) . 3_665

loop_
_geom_bond_atom_site_label_1
_geom_bond_atom_site_label_2
_geom_bond_distance
_geom_bond_site_symmetry_2
Cu1 O3 1.954(3) 2_655
Cu1 N1 1.992(3) .
Cu1 N2 2.001(3) 3
Cu1 O1 2.0337(13) .
Cu1 O2 2.359(4) 12_446
Cu1 O8 2.519(15) .
Cu1 Cu1 3.4447(9) 2
N1 C1 1.300(6) .
N1 N2 1.352(6) .
N2 C2 1.298(6) .
N2 Cu1 2.001(3) 2
N3 C1 1.346(5) .
N3 C2 1.353(5) .
N3 C3 1.489(6) .
O1 Cu1 2.0337(13) 3
O1 Cu1 2.0337(13) 2
O1 H1A 0.9377 .
C1 H1 0.9300 .
C2 H2 0.9300 .
C3 C5 1.476(8) .
C3 C4 1.542(6) .
C3 H3 0.9800 .
C4 O2 1.224(6) .
C4 O3 1.261(5) .
C5 H5A 0.9600 .
C5 H5B 0.9600 .
C5 H5C 0.9600 .
Cl3 O9 1.4298(10) .
Cl3 O8 1.575(17) 3
Cl3 O8 1.575(17) 2
Cl3 O8 1.575(17) .
Cl3 O9 2.049(16) 4_556
O9 O9 0.619(16) 4_556
O9 Cl3 2.049(16) 4_556
Cl2 O7A 1.4301(10) .
Cl2 O6A 1.4300(11) 3_565
Cl2 O6A 1.4300(11) 2_665
Cl2 O6A 1.4300(10) .
Cl2 O6 1.4301(11) 2_665
Cl2 O6 1.4301(11) .
Cl2 O6 1.4301(10) 3_565
Cl2 O6B 1.4302(11) .
Cl2 O6B 1.4302(11) 2_665
Cl2 O6B 1.4302(11) 3_565
Cl2 O7 1.4304(10) .
O6 O6B 0.72(3) .
O6 O6A 0.83(3) 2_665
O6 O7A 1.696(11) .
O7 O6A 1.75(3) 3_565
O7 O6A 1.75(3) 2_665
O7 O6A 1.75(3) .
O6A O6 0.83(3) 3_565
O6A O6B 1.05(4) 3_565
O7A O6 1.696(11) 2_665
O7A O6 1.696(11) 3_565
O6B O6A 1.05(4) 2_665
Cl1 O5 1.4293(10) 10_566
Cl1 O5 1.4294(10) 2_665
Cl1 O5 1.4294(11) 3_565
Cl1 O5 1.4294(11) 11_556
Cl1 O5 1.4294(10) .
Cl1 O5 1.4294(10) 12_456
Cl1 O4 1.559(14) 10_566
Cl1 O4 1.559(14) .
O5 O5 1.005(16) 10_566
O2 Cu1 2.359(4) 12_556
O3 Cu1 1.954(3) 3_665

loop_
_geom_torsion_atom_site_label_1
_geom_torsion_atom_site_label_2
_geom_torsion_atom_site_label_3
_geom_torsion_atom_site_label_4
_geom_torsion
_geom_torsion_site_symmetry_1
_geom_torsion_site_symmetry_4
O3 Cu1 N1 C1 -1.7(5) 2_655 .
N2 Cu1 N1 C1 -92.9(9) 3 .
O1 Cu1 N1 C1 -177.3(5) . .
O2 Cu1 N1 C1 99.0(5) 12_446 .
O8 Cu1 N1 C1 -86.2(6) . .
Cu1 Cu1 N1 C1 -167.8(5) 2 .
O3 Cu1 N1 N2 160.2(4) 2_655 .
N2 Cu1 N1 N2 69.1(9) 3 .
O1 Cu1 N1 N2 -15.4(4) . .
O2 Cu1 N1 N2 -99.0(3) 12_446 .
O8 Cu1 N1 N2 75.7(5) . .
Cu1 Cu1 N1 N2 -5.9(3) 2 .
C1 N1 N2 C2 0.1(5) . .
Cu1 N1 N2 C2 -165.6(3) . .
C1 N1 N2 Cu1 176.2(3) . 2
Cu1 N1 N2 Cu1 10.5(5) . 2
O3 Cu1 O1 Cu1 23.1(19) 2_655 3
N1 Cu1 O1 Cu1 155.6(3) . 3
N2 Cu1 O1 Cu1 -11.7(3) 3 3
O2 Cu1 O1 Cu1 -97.6(3) 12_446 3
O8 Cu1 O1 Cu1 73.2(4) . 3
Cu1 Cu1 O1 Cu1 140.2(5) 2 3
O3 Cu1 O1 Cu1 -117.1(16) 2_655 2
N1 Cu1 O1 Cu1 15.4(3) . 2
N2 Cu1 O1 Cu1 -151.9(3) 3 2
O2 Cu1 O1 Cu1 122.2(3) 12_446 2
O8 Cu1 O1 Cu1 -67.0(4) . 2
N2 N1 C1 N3 -0.8(6) . .
Cu1 N1 C1 N3 162.8(4) . .
C2 N3 C1 N1 1.1(6) . .
C3 N3 C1 N1 -174.1(4) . .
N1 N2 C2 N3 0.5(5) . .
Cu1 N2 C2 N3 -175.2(3) 2 .
C1 N3 C2 N2 -1.0(6) . .
C3 N3 C2 N2 174.4(4) . .
C1 N3 C3 C5 59.5(7) . .
C2 N3 C3 C5 -114.7(6) . .
C1 N3 C3 C4 -64.0(6) . .
C2 N3 C3 C4 121.8(5) . .
C5 C3 C4 O2 -92.9(6) . .
N3 C3 C4 O2 31.1(6) . .
C5 C3 C4 O3 82.4(5) . .
N3 C3 C4 O3 -153.7(4) . .
O9 Cl3 O8 Cu1 -175.4(4) . .
O8 Cl3 O8 Cu1 -60.3(10) 3 .
O8 Cl3 O8 Cu1 69.4(9) 2 .
O9 Cl3 O8 Cu1 -175.4(4) 4_556 .
O3 Cu1 O8 Cl3 168.3(7) 2_655 .
N1 Cu1 O8 Cl3 -96.9(7) . .
N2 Cu1 O8 Cl3 81.6(7) 3 .
O1 Cu1 O8 Cl3 -7.2(7) . .
O2 Cu1 O8 Cl3 54(2) 12_446 .
Cu1 Cu1 O8 Cl3 -37.1(6) 2 .
O8 Cl3 O9 O9 0(100) 3 4_556
O8 Cl3 O9 O9 0(100) 2 4_556
O8 Cl3 O9 O9 0(100) . 4_556
O8 Cl3 O9 Cl3 0(100) 3 4_556
O8 Cl3 O9 Cl3 0(100) 2 4_556
O8 Cl3 O9 Cl3 0(100) . 4_556
O9 Cl3 O9 Cl3 0.0 4_556 4_556
O7A Cl2 O6 O6B 112(3) . .
O6A Cl2 O6 O6B 13(4) 3_565 .
O6A Cl2 O6 O6B -89(4) 2_665 .
O6A Cl2 O6 O6B -155(3) . .
O6 Cl2 O6 O6B 49(3) 2_665 .
O6 Cl2 O6 O6B 174(3) 3_565 .
O6B Cl2 O6 O6B 53.1(16) 2_665 .
O6B Cl2 O6 O6B -164(4) 3_565 .
O7 Cl2 O6 O6B -68(3) . .
O7A Cl2 O6 O6A -159(3) . 2_665
O6A Cl2 O6 O6A 102(4) 3_565 2_665
O6A Cl2 O6 O6A -65(3) . 2_665
O6 Cl2 O6 O6A 138(3) 2_665 2_665
O6 Cl2 O6 O6A -96(3) 3_565 2_665
O6B Cl2 O6 O6A 89(4) . 2_665
O6B Cl2 O6 O6A 143(3) 2_665 2_665
O6B Cl2 O6 O6A -75(3) 3_565 2_665
O7 Cl2 O6 O6A 21(3) . 2_665
O6A Cl2 O6 O7A -99.0(17) 3_565 .
O6A Cl2 O6 O7A 159(3) 2_665 .
O6A Cl2 O6 O7A 94(2) . .
O6 Cl2 O6 O7A -62.8(7) 2_665 .
O6 Cl2 O6 O7A 62.8(7) 3_565 .
O6B Cl2 O6 O7A -112(3) . .
O6B Cl2 O6 O7A -58(2) 2_665 .
O6B Cl2 O6 O7A 84.3(12) 3_565 .
O7 Cl2 O6 O7A 180.000(7) . .
O7A Cl2 O7 O6A -75(100) . 3_565
O6A Cl2 O7 O6A 120.000(15) 2_665 3_565
O6A Cl2 O7 O6A -120.000(14) . 3_565
O6 Cl2 O7 O6A -11.9(17) 2_665 3_565
O6 Cl2 O7 O6A 108.1(17) . 3_565
O6 Cl2 O7 O6A -131.9(17) 3_565 3_565
O6B Cl2 O7 O6A 81(2) . 3_565
O6B Cl2 O7 O6A -39(2) 2_665 3_565
O6B Cl2 O7 O6A -159(2) 3_565 3_565
O7A Cl2 O7 O6A 165(100) . 2_665
O6A Cl2 O7 O6A -120.000(10) 3_565 2_665
O6A Cl2 O7 O6A 120.000(10) . 2_665
O6 Cl2 O7 O6A -131.9(17) 2_665 2_665
O6 Cl2 O7 O6A -11.9(17) . 2_665
O6 Cl2 O7 O6A 108.1(17) 3_565 2_665
O6B Cl2 O7 O6A -39(2) . 2_665
O6B Cl2 O7 O6A -159(2) 2_665 2_665
O6B Cl2 O7 O6A 81(2) 3_565 2_665
O7A Cl2 O7 O6A 45(100) . .
O6A Cl2 O7 O6A 120.00(6) 3_565 .
O6A Cl2 O7 O6A -120.00(5) 2_665 .
O6 Cl2 O7 O6A 108.1(17) 2_665 .
O6 Cl2 O7 O6A -131.9(17) . .
O6 Cl2 O7 O6A -11.9(17) 3_565 .
O6B Cl2 O7 O6A -159(2) . .
O6B Cl2 O7 O6A 81(2) 2_665 .
O6B Cl2 O7 O6A -39(2) 3_565 .
O7A Cl2 O6A O6 21(3) . 3_565
O6A Cl2 O6A O6 134(3) 3_565 3_565
O6A Cl2 O6A O6 -92(4) 2_665 3_565
O6 Cl2 O6A O6 97(3) 2_665 3_565
O6 Cl2 O6A O6 -59(4) . 3_565
O6B Cl2 O6A O6 -91(5) . 3_565
O6B Cl2 O6A O6 104(3) 2_665 3_565
O6B Cl2 O6A O6 -45(2) 3_565 3_565
O7 Cl2 O6A O6 -159(3) . 3_565
O7A Cl2 O6A O6B 66(3) . 3_565
O6A Cl2 O6A O6B 179(2) 3_565 3_565
O6A Cl2 O6A O6B -47(4) 2_665 3_565
O6 Cl2 O6A O6B 143(2) 2_665 3_565
O6 Cl2 O6A O6B -14(4) . 3_565
O6 Cl2 O6A O6B 45(2) 3_565 3_565
O6B Cl2 O6A O6B -46(5) . 3_565
O6B Cl2 O6A O6B 149(3) 2_665 3_565
O7 Cl2 O6A O6B -114(3) . 3_565
O7A Cl2 O6A O7 180.00(6) . .
O6A Cl2 O6A O7 -67(2) 3_565 .
O6A Cl2 O6A O7 67(2) 2_665 .
O6 Cl2 O6A O7 -103.3(9) 2_665 .
O6 Cl2 O6A O7 100.4(18) . .
O6 Cl2 O6A O7 159(3) 3_565 .
O6B Cl2 O6A O7 68(5) . .
O6B Cl2 O6A O7 -97.2(13) 2_665 .
O6B Cl2 O6A O7 114(3) 3_565 .
Cl2 O7 O6A O6 24(3) . 3_565
O6A O7 O6A O6 67(3) 3_565 3_565
O6A O7 O6A O6 -20(3) 2_665 3_565
Cl2 O7 O6A O6B 58.5(17) . 3_565
O6A O7 O6A O6B 101.7(14) 3_565 3_565
O6A O7 O6A O6B 15(2) 2_665 3_565
O6A O7 O6A Cl2 43.3(5) 3_565 .
O6A O7 O6A Cl2 -43.3(5) 2_665 .
O6A Cl2 O7A O6 108.1(17) 3_565 .
O6A Cl2 O7A O6 -11.9(17) 2_665 .
O6A Cl2 O7A O6 -131.9(17) . .
O6 Cl2 O7A O6 120.000(6) 2_665 .
O6 Cl2 O7A O6 -120.000(5) 3_565 .
O6B Cl2 O7A O6 27.1(14) . .
O6B Cl2 O7A O6 147.1(14) 2_665 .
O6B Cl2 O7A O6 -92.9(14) 3_565 .
O7 Cl2 O7A O6 -176(100) . .
O6A Cl2 O7A O6 -11.9(17) 3_565 2_665
O6A Cl2 O7A O6 -131.9(17) 2_665 2_665
O6A Cl2 O7A O6 108.1(17) . 2_665
O6 Cl2 O7A O6 -120.000(6) . 2_665
O6 Cl2 O7A O6 120.000(5) 3_565 2_665
O6B Cl2 O7A O6 -92.9(14) . 2_665
O6B Cl2 O7A O6 27.1(14) 2_665 2_665
O6B Cl2 O7A O6 147.1(14) 3_565 2_665
O7 Cl2 O7A O6 64(100) . 2_665
O6A Cl2 O7A O6 -131.9(17) 3_565 3_565
O6A Cl2 O7A O6 108.1(17) 2_665 3_565
O6A Cl2 O7A O6 -11.9(17) . 3_565
O6 Cl2 O7A O6 -120.00(2) 2_665 3_565
O6 Cl2 O7A O6 120.00(2) . 3_565
O6B Cl2 O7A O6 147.1(14) . 3_565
O6B Cl2 O7A O6 -92.9(14) 2_665 3_565
O6B Cl2 O7A O6 27.1(14) 3_565 3_565
O7 Cl2 O7A O6 -56(100) . 3_565
O6B O6 O7A Cl2 -65.3(19) . .
O6A O6 O7A Cl2 24(3) 2_665 .
O6B O6 O7A O6 -21(2) . 2_665
O6A O6 O7A O6 68(3) 2_665 2_665
Cl2 O6 O7A O6 44.24(18) . 2_665
O6B O6 O7A O6 -109.6(18) . 3_565
O6A O6 O7A O6 -20(3) 2_665 3_565
Cl2 O6 O7A O6 -44.24(18) . 3_565
Cl2 O6 O6B O6A 73.8(11) . 2_665
O7A O6 O6B O6A 122.9(11) . 2_665
O6A O6 O6B Cl2 -73.8(11) 2_665 .
O7A O6 O6B Cl2 49.1(9) . .
O7A Cl2 O6B O6 -63(3) . .
O6A Cl2 O6B O6 -168(3) 3_565 .
O6A Cl2 O6B O6 54(3) 2_665 .
O6A Cl2 O6B O6 53(6) . .
O6 Cl2 O6B O6 -136(3) 2_665 .
O6 Cl2 O6B O6 -8(4) 3_565 .
O6B Cl2 O6B O6 -144.4(16) 2_665 .
O6B Cl2 O6B O6 18(4) 3_565 .
O7 Cl2 O6B O6 117(3) . .
O7A Cl2 O6B O6A -117(3) . 2_665
O6A Cl2 O6B O6A 138(4) 3_565 2_665
O6A Cl2 O6B O6A -2(5) . 2_665
O6 Cl2 O6B O6A 170(3) 2_665 2_665
O6 Cl2 O6B O6A -54(3) . 2_665
O6 Cl2 O6B O6A -62(3) 3_565 2_665
O6B Cl2 O6B O6A 161(2) 2_665 2_665
O6B Cl2 O6B O6A -36(4) 3_565 2_665
O7 Cl2 O6B O6A 63(3) . 2_665
O5 Cl1 O5 O5 65.3(18) 2_665 10_566
O5 Cl1 O5 O5 -160.7(9) 3_565 10_566
O5 Cl1 O5 O5 -123.9(15) 11_556 10_566
O5 Cl1 O5 O5 38.6(11) 12_456 10_566
O4 Cl1 O5 O5 132.3(13) 10_566 10_566
O4 Cl1 O5 O5 -47.7(13) . 10_566
O3 C4 O2 Cu1 49.5(7) . 12_556
C3 C4 O2 Cu1 -136.2(4) . 12_556
O2 C4 O3 Cu1 2.8(9) . 3_665
C3 C4 O3 Cu1 -171.9(4) . 3_665
